data_7038506
loop_
_publ_author_name
'Alvarez, M. Angeles'
'Garc\'ia, M Esther'
'Garc\'ia-Viv\'o, Daniel'
'Ruiz, Miguel A.'
'Vega, M. Fernanda'

_publ_section_title
;
 Insertion and C-C coupling processes in reactions of the unsaturated
 hydride [W2Cp2(H)(\m-PCy2)(CO)2] with alkynes.
;
_journal_issue 12
_journal_name_full 'Dalton transactions (Cambridge, England : 2003)'
_journal_page_first 5274
_journal_page_last 5289
_journal_paper_doi 10.1039/c5dt04724b
_journal_volume 45
_journal_year 2016
_chemical_compound_source 'synthesis as described'
_chemical_formula_moiety 'C32 H41 O6 P W2'
_chemical_formula_sum 'C32 H41 O6 P W2'
_chemical_formula_weight 920.30
_chemical_name_systematic
;
 ?
;
_space_group_IT_number 2
_symmetry_cell_setting triclinic
_symmetry_Int_Tables_number 2
_symmetry_space_group_name_Hall '-P 1'
_symmetry_space_group_name_H-M 'P -1'
_atom_sites_solution_hydrogens geom
_audit_conform_dict_location ftp://ftp.iucr.org/pub/cif_core.dic
_audit_conform_dict_name cif_core.dic
_audit_conform_dict_version 2.4.3
_audit_creation_method 'WinGX routine CIF_UPDATE'
_audit_update_record
;
2015-12-18 deposited with the CCDC.
2016-02-08 downloaded from the CCDC.
;
_cell_angle_alpha 103.203(5)
_cell_angle_beta 105.118(5)
_cell_angle_gamma 93.143(5)
_cell_formula_units_Z 4
_cell_length_a 11.744(5)
_cell_length_b 15.106(5)
_cell_length_c 19.242(5)
_cell_measurement_reflns_used 5939
_cell_measurement_temperature 100.0(1)
_cell_measurement_theta_max 28.23
_cell_measurement_theta_min 2.415
_cell_measurement_wavelength 0.71073
_cell_volume 3184.5(19)
_computing_cell_refinement 'BRUKER APEX'
_computing_data_collection 'BRUKER APEX'
_computing_molecular_graphics 'Ortep-3 for Windows (Farrugia, 1997)'
_computing_publication_material 'WinGX publication routines (Farrugia, 1999)'
_computing_structure_refinement 'SHELXL-2014 (Sheldrick, 2014)'
_computing_structure_solution 'SIR-92 (Altomare, 1994)'
_diffrn_ambient_temperature 100.0(1)
_diffrn_measured_fraction_theta_full 1
_diffrn_measured_fraction_theta_max 1
_diffrn_measurement_device 'four-circle diffractometer'
_diffrn_measurement_device_type 'BRUKER APPEX-II CCD'
_diffrn_measurement_method 'omega/phi scans'
_diffrn_radiation_monochromator graphite
_diffrn_radiation_probe x-ray
_diffrn_radiation_source 'fine-focus sealed tube'
_diffrn_radiation_type MoK\a
_diffrn_radiation_wavelength 0.71073
_diffrn_reflns_Laue_measured_fraction_full 1
_diffrn_reflns_Laue_measured_fraction_max 1
_diffrn_reflns_limit_h_max 14
_diffrn_reflns_limit_h_min -14
_diffrn_reflns_limit_k_max 18
_diffrn_reflns_limit_k_min -18
_diffrn_reflns_limit_l_max 24
_diffrn_reflns_limit_l_min 0
_diffrn_reflns_number 75626
_diffrn_reflns_point_group_measured_fraction_full 1
_diffrn_reflns_point_group_measured_fraction_max 1
_diffrn_reflns_theta_full 25.242
_diffrn_reflns_theta_max 26.372
_diffrn_reflns_theta_min 1.133
_exptl_absorpt_coefficient_mu 7.31
_exptl_absorpt_correction_T_max 0.6205
_exptl_absorpt_correction_T_min 0.4143
_exptl_absorpt_correction_type multi-scan
_exptl_absorpt_process_details 'BRUKER Sadabs'
_exptl_crystal_colour orange
_exptl_crystal_density_diffrn 1.92
_exptl_crystal_density_method 'not measured'
_exptl_crystal_description plate
_exptl_crystal_F_000 1776
_exptl_crystal_recrystallization_method 'Re-crystallisation from solvent: petroleum ether and dichloromethane'
_exptl_crystal_size_max 0.11
_exptl_crystal_size_mid 0.1
_exptl_crystal_size_min 0.07
_platon_squeeze_details
;
;
_refine_diff_density_max 5.527
_refine_diff_density_min -5.484
_refine_diff_density_rms 0.388
_refine_ls_extinction_method none
_refine_ls_goodness_of_fit_ref 1.074
_refine_ls_hydrogen_treatment constr
_refine_ls_matrix_type full
_refine_ls_number_constraints 0
_refine_ls_number_parameters 633
_refine_ls_number_reflns 13010
_refine_ls_number_restraints 7
_refine_ls_restrained_S_all 1.074
_refine_ls_R_factor_all 0.0794
_refine_ls_R_factor_gt 0.0625
_refine_ls_shift/su_max 0.001
_refine_ls_shift/su_mean 0
_refine_ls_structure_factor_coef Fsqd
_refine_ls_weighting_details 'w=1/[\s^2^(Fo^2^)+(0.1229P)^2^] where P=(Fo^2^+2Fc^2^)/3'
_refine_ls_weighting_scheme calc
_refine_ls_wR_factor_gt 0.1648
_refine_ls_wR_factor_ref 0.1759
_reflns_number_gt 10356
_reflns_number_total 13010
_reflns_threshold_expression 'I > 2\s(I)'
_cod_data_source_file c5dt04724b1.cif
_cod_data_source_block compound7
_cod_depositor_comments
;
The following automatic conversions were performed:
'_diffrn_radiation_monochromador' tag replaced with
'_diffrn_radiation_monochromator' tag as specified in the replacement
file
'/usr/data/users/saulius/crontab/automatic-downloads/rss-feeds/RSC/lib/lists/replacement-tags.lst'.

Automatic conversion script
Id: cif_correct_tags 4268 2015-11-12 08:31:59Z antanas 

 Adding full bibliography for 7038505--7038507.cif.
;
_cod_database_code 7038506
_platon_squeeze_void_probe_radius 1.20

loop_
_symmetry_equiv_pos_as_xyz
'x, y, z'
'-x, -y, -z'

loop_
_atom_site_label
_atom_site_type_symbol
_atom_site_fract_x
_atom_site_fract_y
_atom_site_fract_z
_atom_site_U_iso_or_equiv
_atom_site_adp_type
_atom_site_occupancy
_atom_site_calc_flag
W1 W 0.64581(3) 0.26119(3) 0.19778(2) 0.01862(12) Uani 1 d
W2 W 0.75175(4) 0.27846(3) 0.35752(2) 0.02056(12) Uani 1 d
P1 P 0.6232(2) 0.38050(17) 0.30381(14) 0.0208(5) Uani 1 d
O1 O 0.7453(7) 0.4047(5) 0.1281(4) 0.0321(17) Uiso 1 d
O2 O 0.5114(6) 0.1715(5) 0.3493(4) 0.0289(17) Uani 1 d
O3 O 0.9004(7) 0.1696(5) 0.1083(4) 0.0305(17) Uani 1 d
O4 O 0.9656(6) 0.3165(5) 0.1737(4) 0.0259(16) Uani 1 d
O5 O 0.6196(7) 0.0207(5) 0.2475(4) 0.0311(17) Uani 1 d
O6 O 0.7401(7) 0.0396(5) 0.3631(4) 0.0359(18) Uiso 1 d
C1 C 0.7104(9) 0.3514(7) 0.1552(6) 0.022(2) Uiso 1 d
C2 C 0.5987(9) 0.2102(7) 0.3476(6) 0.023(2) Uiso 1 d
C3 C 0.8261(9) 0.3077(7) 0.2739(5) 0.023(2) Uani 1 d
H3 H 0.8645 0.3693 0.28 0.027 Uiso 1 calc
C4 C 0.8366(9) 0.2330(6) 0.2155(6) 0.021(2) Uani 1 d
C5 C 0.7760(9) 0.1521(7) 0.2200(6) 0.026(2) Uani 1 d
H5 H 0.7677 0.0969 0.1797 0.031 Uiso 1 calc
C6 C 0.7871(9) 0.1399(7) 0.2949(6) 0.024(2) Uiso 1 d
H6 H 0.8693 0.1306 0.317 0.029 Uiso 1 calc
C7 C 0.9003(8) 0.2344(6) 0.1594(5) 0.0183(19) Uiso 1 d
C8 C 1.0274(10) 0.3260(8) 0.1191(6) 0.033(2) Uiso 1 d
H8A H 1.0852 0.2835 0.1187 0.049 Uiso 1 calc
H8B H 1.0666 0.3873 0.1318 0.049 Uiso 1 calc
H8C H 0.9712 0.3134 0.0708 0.049 Uiso 1 calc
C9 C 0.7070(11) 0.0621(7) 0.2962(6) 0.030(2) Uani 1 d
C10 C 0.6557(11) -0.0266(9) 0.3735(7) 0.045(3) Uiso 1 d
H10A H 0.5764 -0.018 0.3487 0.068 Uiso 1 calc
H10B H 0.664 -0.0181 0.4256 0.068 Uiso 1 calc
H10C H 0.6708 -0.0875 0.353 0.068 Uiso 1 calc
C11 C 0.5302(9) 0.1219(7) 0.1301(6) 0.027(2) Uani 1 d
H11 H 0.5567 0.0656 0.133 0.033 Uiso 1 calc
C12 C 0.4651(9) 0.1707(8) 0.1737(6) 0.029(2) Uani 1 d
H12 H 0.4437 0.153 0.2123 0.034 Uiso 1 calc
C13 C 0.4367(10) 0.2506(8) 0.1506(7) 0.035(3) Uani 1 d
H13 H 0.3916 0.2935 0.1696 0.042 Uiso 1 calc
C14 C 0.4897(11) 0.2531(8) 0.0935(6) 0.038(3) Uani 1 d
H14 H 0.4864 0.2992 0.0685 0.045 Uiso 1 calc
C15 C 0.5486(9) 0.1748(7) 0.0801(6) 0.023(2) Uiso 1 d
H15 H 0.5913 0.1603 0.0454 0.028 Uiso 1 calc
C16 C 0.8886(12) 0.2452(10) 0.4567(8) 0.048(3) Uiso 1 d
H16 H 0.911 0.1866 0.4531 0.057 Uiso 1 calc
C17 C 0.8017(18) 0.2768(14) 0.4814(11) 0.089(6) Uiso 1 d
H17 H 0.7525 0.2432 0.4994 0.107 Uiso 1 calc
C18 C 0.7915(13) 0.3669(13) 0.4776(7) 0.069(4) Uani 1 d
H18 H 0.7362 0.4042 0.4909 0.083 Uiso 1 calc
C19 C 0.8876(14) 0.3883(13) 0.4481(7) 0.066(4) Uani 1 d
H19 H 0.9089 0.4436 0.4385 0.079 Uiso 1 calc
C20 C 0.9385(13) 0.3131(15) 0.4376(8) 0.076(6) Uani 1 d
H20 H 1.0036 0.308 0.4186 0.091 Uiso 1 calc
C21 C 0.4770(9) 0.3811(7) 0.3242(6) 0.024(2) Uani 1 d
H21 H 0.4376 0.3181 0.3032 0.028 Uiso 1 calc
C22 C 0.4852(10) 0.4027(8) 0.4076(6) 0.031(3) Uani 1 d
H22A H 0.5395 0.3651 0.4312 0.038 Uiso 1 calc
H22B H 0.5172 0.4663 0.4305 0.038 Uiso 1 calc
C23 C 0.3645(10) 0.3852(8) 0.4211(6) 0.034(3) Uani 1 d
H23A H 0.3728 0.4017 0.4741 0.041 Uiso 1 calc
H23B H 0.3349 0.3206 0.402 0.041 Uiso 1 calc
C24 C 0.2761(11) 0.4414(8) 0.3826(7) 0.038(3) Uani 1 d
H24A H 0.3004 0.5059 0.4067 0.046 Uiso 1 calc
H24B H 0.1983 0.4255 0.388 0.046 Uiso 1 calc
C25 C 0.2674(9) 0.4251(7) 0.2995(6) 0.027(2) Uani 1 d
H25A H 0.233 0.3626 0.2739 0.032 Uiso 1 calc
H25B H 0.2155 0.4658 0.2782 0.032 Uiso 1 calc
C26 C 0.3896(9) 0.4422(7) 0.2878(6) 0.026(2) Uani 1 d
H26A H 0.421 0.5062 0.3094 0.032 Uiso 1 calc
H26B H 0.3822 0.4288 0.2349 0.032 Uiso 1 calc
C27 C 0.6793(10) 0.4996(7) 0.3081(6) 0.029(2) Uani 1 d
H27 H 0.7604 0.4964 0.3038 0.035 Uiso 1 calc
C28 C 0.6157(10) 0.5399(7) 0.2446(7) 0.033(3) Uani 1 d
H28A H 0.609 0.4971 0.1973 0.04 Uiso 1 calc
H28B H 0.5362 0.5498 0.2478 0.04 Uiso 1 calc
C29 C 0.6838(12) 0.6291(9) 0.2489(8) 0.048(3) Uiso 1 d
H29A H 0.7617 0.618 0.2429 0.058 Uiso 1 calc
H29B H 0.6424 0.6539 0.2084 0.058 Uiso 1 calc
C30 C 0.6979(13) 0.6978(9) 0.3213(11) 0.066(5) Uani 1 d
H30A H 0.6204 0.7126 0.3256 0.079 Uiso 1 calc
H30B H 0.744 0.7536 0.3223 0.079 Uiso 1 calc
C31 C 0.7594(13) 0.6613(9) 0.3863(9) 0.058(4) Uani 1 d
H31A H 0.7621 0.705 0.4324 0.069 Uiso 1 calc
H31B H 0.8405 0.6534 0.3854 0.069 Uiso 1 calc
C32 C 0.6929(11) 0.5687(8) 0.3828(7) 0.039(3) Uani 1 d
H32A H 0.6149 0.578 0.3894 0.047 Uiso 1 calc
H32B H 0.7364 0.5442 0.423 0.047 Uiso 1 calc
W1B W 0.83534(4) 0.23994(3) 0.72757(2) 0.02050(12) Uani 1 d
W2B W 0.73760(4) 0.21643(3) 0.84864(2) 0.01952(12) Uani 1 d
P1B P 0.8803(2) 0.12647(18) 0.80295(14) 0.0220(5) Uani 1 d
O1B O 0.7496(7) 0.0934(5) 0.5750(4) 0.0325(18) Uani 1 d
O2B O 0.9635(8) 0.3479(6) 0.9473(5) 0.041(2) Uani 1 d
O3B O 0.5732(7) 0.3042(5) 0.5832(4) 0.0356(18) Uani 1 d
O4B O 0.5162(6) 0.1593(5) 0.5815(4) 0.0290(17) Uani 1 d
O5B O 0.8083(9) 0.4845(6) 0.8661(5) 0.050(2) Uani 1 d
O6B O 0.6851(10) 0.4510(6) 0.9321(5) 0.055(3) Uani 1 d
C1B C 0.7794(9) 0.1467(7) 0.6335(5) 0.022(2) Uani 1 d
C2B C 0.8829(9) 0.3011(7) 0.9082(6) 0.026(2) Uani 1 d
C3B C 0.6612(8) 0.1765(6) 0.7297(5) 0.0184(19) Uiso 1 d
H3B H 0.6307 0.1127 0.7033 0.022 Uiso 1 calc
C4B C 0.6388(8) 0.2514(7) 0.6926(5) 0.022(2) Uiso 1 d
C5B C 0.6902(9) 0.3345(7) 0.7439(6) 0.023(2) Uani 1 d
H5B H 0.6905 0.389 0.7243 0.027 Uiso 1 calc
C6B C 0.6723(9) 0.3468(7) 0.8175(6) 0.027(2) Uiso 1 d
H6B H 0.5867 0.3435 0.812 0.033 Uiso 1 calc
C7B C 0.5752(10) 0.2421(8) 0.6137(6) 0.028(2) Uani 1 d
C8B C 0.4512(12) 0.1434(9) 0.5031(6) 0.042(3) Uani 1 d
H8B1 H 0.4051 0.1929 0.4963 0.063 Uiso 1 calc
H8B2 H 0.3992 0.0869 0.4876 0.063 Uiso 1 calc
H8B3 H 0.5064 0.14 0.4738 0.063 Uiso 1 calc
C9B C 0.7306(10) 0.4329(8) 0.8720(7) 0.035(3) Uiso 1 d
C10B C 0.751(2) 0.5298(11) 0.9916(9) 0.123(11) Uani 1 d
H10D H 0.8304 0.5173 1.0114 0.185 Uiso 1 calc
H10E H 0.712 0.5412 1.0304 0.185 Uiso 1 calc
H10F H 0.753 0.5828 0.972 0.185 Uiso 1 calc
C41 C 0.9702(10) 0.2759(8) 0.6651(7) 0.038(3) Uiso 1 d
H41 H 0.9655 0.2422 0.6173 0.045 Uiso 1 calc
C42 C 0.9136(12) 0.3534(9) 0.6833(7) 0.044(3) Uiso 1 d
H42 H 0.8636 0.379 0.6492 0.053 Uiso 1 calc
C43 C 0.9430(11) 0.3857(8) 0.7589(7) 0.036(3) Uani 1 d
H43 H 0.9177 0.437 0.7849 0.043 Uiso 1 calc
C44 C 1.0181(10) 0.3275(7) 0.7899(7) 0.031(2) Uiso 1 d
H44 H 1.0512 0.3334 0.8405 0.038 Uiso 1 calc
C45 C 1.0352(10) 0.2582(8) 0.7313(6) 0.035(3) Uiso 1 d
H45 H 1.0807 0.2103 0.7361 0.042 Uiso 1 calc
C46 C 0.5556(10) 0.1565(9) 0.8570(7) 0.036(3) Uani 1 d
H46 H 0.4871 0.1445 0.8172 0.044 Uiso 1 calc
C47 C 0.6384(12) 0.0960(8) 0.8710(7) 0.043(3) Uani 1 d
H47 H 0.6354 0.037 0.8421 0.051 Uiso 1 calc
C48 C 0.7284(11) 0.1400(9) 0.9371(7) 0.041(3) Uiso 1 d
H48 H 0.7955 0.1157 0.9593 0.049 Uiso 1 calc
C49 C 0.6964(11) 0.2275(9) 0.9625(7) 0.042(3) Uiso 1 d
H49 H 0.7375 0.2714 1.0055 0.051 Uiso 1 calc
C50 C 0.5909(12) 0.2362(8) 0.9108(7) 0.041(3) Uani 1 d
H50 H 0.5516 0.2881 0.9131 0.049 Uiso 1 calc
C51 C 0.8404(9) 0.0040(7) 0.7503(6) 0.025(2) Uani 1 d
H51 H 0.7559 -0.0016 0.7237 0.03 Uiso 1 calc
C52 C 0.9023(11) -0.0278(7) 0.6903(6) 0.030(2) Uani 1 d
H52A H 0.8916 0.0133 0.6577 0.036 Uiso 1 calc
H52B H 0.9868 -0.0247 0.7135 0.036 Uiso 1 calc
C53 C 0.8549(11) -0.1248(8) 0.6444(6) 0.034(3) Uani 1 d
H53A H 0.8974 -0.1429 0.6074 0.041 Uiso 1 calc
H53B H 0.7713 -0.1282 0.6188 0.041 Uiso 1 calc
C54 C 0.8719(10) -0.1891(7) 0.6964(6) 0.032(2) Uani 1 d
H54A H 0.8413 -0.2514 0.6677 0.038 Uiso 1 calc
H54B H 0.9559 -0.1875 0.7201 0.038 Uiso 1 calc
C55 C 0.8076(10) -0.1611(7) 0.7556(6) 0.030(2) Uani 1 d
H55A H 0.7227 -0.1681 0.732 0.036 Uiso 1 calc
H55B H 0.8221 -0.2013 0.7889 0.036 Uiso 1 calc
C56 C 0.8484(9) -0.0624(7) 0.8004(6) 0.025(2) Uani 1 d
H56A H 0.93 -0.0576 0.8305 0.029 Uiso 1 calc
H56B H 0.7996 -0.0451 0.8338 0.029 Uiso 1 calc
C61 C 1.0316(9) 0.1357(8) 0.8683(6) 0.027(2) Uani 1 d
H61 H 1.0624 0.2007 0.8808 0.032 Uiso 1 calc
C62 C 1.0322(11) 0.1161(9) 0.9430(6) 0.036(3) Uani 1 d
H62A H 1.0021 0.0524 0.9348 0.043 Uiso 1 calc
H62B H 0.9794 0.1536 0.9646 0.043 Uiso 1 calc
C63 C 1.1563(10) 0.1358(8) 0.9977(6) 0.034(3) Uani 1 d
H63A H 1.183 0.2009 1.0107 0.041 Uiso 1 calc
H63B H 1.1536 0.1186 1.0429 0.041 Uiso 1 calc
C64 C 1.2439(10) 0.0826(8) 0.9640(7) 0.041(3) Uani 1 d
H64A H 1.3226 0.0978 0.9989 0.05 Uiso 1 calc
H64B H 1.2208 0.0174 0.9549 0.05 Uiso 1 calc
C65 C 1.2475(10) 0.1041(9) 0.8934(7) 0.037(3) Uani 1 d
H65A H 1.302 0.0678 0.8726 0.044 Uiso 1 calc
H65B H 1.2774 0.1683 0.9033 0.044 Uiso 1 calc
C66 C 1.1246(9) 0.0847(8) 0.8365(6) 0.030(2) Uani 1 d
H66A H 1.099 0.0193 0.8219 0.036 Uiso 1 calc
H66B H 1.1298 0.1037 0.7924 0.036 Uiso 1 calc

loop_
_atom_site_aniso_label
_atom_site_aniso_U_11
_atom_site_aniso_U_22
_atom_site_aniso_U_33
_atom_site_aniso_U_23
_atom_site_aniso_U_13
_atom_site_aniso_U_12
W1 0.0259(2) 0.0201(2) 0.0170(2) 0.01442(16) 0.00984(17) 0.00202(16)
W2 0.0279(2) 0.0241(2) 0.0166(2) 0.01492(16) 0.00970(17) 0.00245(16)
P1 0.0283(13) 0.0203(12) 0.0212(13) 0.0130(10) 0.0129(11) 0.0015(10)
O2 0.035(4) 0.037(4) 0.024(4) 0.017(3) 0.016(3) 0.002(3)
O3 0.042(4) 0.028(4) 0.025(4) 0.010(3) 0.015(3) -0.003(3)
O4 0.033(4) 0.032(4) 0.022(4) 0.014(3) 0.017(3) -0.001(3)
O5 0.049(5) 0.023(4) 0.030(4) 0.018(3) 0.018(4) -0.003(3)
C3 0.029(5) 0.026(5) 0.019(5) 0.013(4) 0.010(4) -0.001(4)
C4 0.023(5) 0.016(5) 0.026(5) 0.014(4) 0.002(4) 0.002(4)
C5 0.028(5) 0.032(6) 0.031(6) 0.027(5) 0.014(5) 0.002(4)
C9 0.047(7) 0.026(6) 0.025(6) 0.016(5) 0.018(5) 0.003(5)
C11 0.029(5) 0.029(6) 0.028(6) 0.012(5) 0.010(5) -0.004(4)
C12 0.023(5) 0.044(6) 0.020(5) 0.006(5) 0.010(4) 0.000(5)
C13 0.042(7) 0.025(6) 0.037(7) 0.009(5) 0.009(5) 0.005(5)
C14 0.048(7) 0.041(7) 0.020(6) 0.023(5) -0.006(5) -0.011(5)
C18 0.060(7) 0.104(9) 0.022(5) -0.016(6) -0.005(5) 0.042(7)
C19 0.066(7) 0.095(9) 0.021(5) -0.003(6) -0.006(5) 0.032(7)
C20 0.035(8) 0.151(19) 0.035(8) 0.004(10) 0.017(7) -0.008(9)
C21 0.022(5) 0.026(5) 0.034(6) 0.014(4) 0.020(5) 0.001(4)
C22 0.033(6) 0.037(6) 0.024(6) 0.005(5) 0.013(5) -0.009(5)
C23 0.046(7) 0.034(6) 0.023(6) 0.004(5) 0.015(5) -0.007(5)
C24 0.048(7) 0.027(6) 0.047(7) 0.002(5) 0.032(6) 0.000(5)
C25 0.026(5) 0.020(5) 0.043(7) 0.017(5) 0.017(5) 0.001(4)
C26 0.036(6) 0.021(5) 0.033(6) 0.013(4) 0.023(5) 0.005(4)
C27 0.030(6) 0.030(6) 0.038(6) 0.015(5) 0.020(5) 0.005(5)
C28 0.038(6) 0.021(5) 0.053(8) 0.017(5) 0.027(6) 0.007(5)
C30 0.056(9) 0.026(6) 0.145(16) 0.033(9) 0.067(10) 0.002(6)
C31 0.060(9) 0.026(6) 0.083(11) -0.016(7) 0.043(9) -0.013(6)
C32 0.042(7) 0.030(6) 0.048(8) 0.002(5) 0.025(6) -0.003(5)
W1B 0.0275(2) 0.0230(2) 0.0184(2) 0.01659(17) 0.00984(17) -0.00050(16)
W2B 0.0272(2) 0.0215(2) 0.0171(2) 0.01558(16) 0.01006(17) 0.00000(16)
P1B 0.0260(13) 0.0276(13) 0.0193(13) 0.0187(11) 0.0076(11) 0.0009(11)
O1B 0.044(5) 0.035(4) 0.028(4) 0.019(4) 0.015(4) 0.005(4)
O2B 0.047(5) 0.052(5) 0.032(5) 0.023(4) 0.018(4) -0.015(4)
O3B 0.048(5) 0.036(4) 0.032(4) 0.028(4) 0.013(4) 0.000(4)
O4B 0.028(4) 0.042(4) 0.022(4) 0.023(3) 0.004(3) -0.002(3)
O5B 0.079(7) 0.033(5) 0.034(5) 0.009(4) 0.014(5) -0.014(4)
O6B 0.111(8) 0.024(4) 0.044(5) 0.006(4) 0.047(6) -0.002(5)
C1B 0.026(5) 0.030(5) 0.014(5) 0.015(4) 0.003(4) -0.001(4)
C2B 0.028(6) 0.026(5) 0.028(6) 0.020(5) 0.009(5) -0.004(5)
C5B 0.035(6) 0.019(5) 0.023(5) 0.017(4) 0.011(4) 0.005(4)
C7B 0.034(6) 0.037(6) 0.018(5) 0.017(5) 0.007(5) 0.001(5)
C8B 0.052(8) 0.056(8) 0.018(6) 0.024(5) 0.000(5) -0.011(6)
C10B 0.27(3) 0.048(10) 0.042(10) -0.004(8) 0.067(14) -0.067(14)
C43 0.043(7) 0.025(6) 0.048(7) 0.027(5) 0.014(6) -0.007(5)
C46 0.024(6) 0.066(9) 0.031(6) 0.031(6) 0.014(5) -0.001(5)
C47 0.067(9) 0.021(6) 0.058(8) 0.012(5) 0.048(7) -0.005(5)
C50 0.060(8) 0.028(6) 0.053(8) 0.025(6) 0.037(7) 0.000(6)
C51 0.026(5) 0.025(5) 0.027(6) 0.012(4) 0.011(4) 0.004(4)
C52 0.052(7) 0.021(5) 0.029(6) 0.019(4) 0.019(5) 0.006(5)
C53 0.046(7) 0.032(6) 0.019(5) 0.011(5) -0.002(5) 0.009(5)
C54 0.039(6) 0.028(6) 0.037(6) 0.019(5) 0.017(5) 0.003(5)
C55 0.038(6) 0.027(6) 0.036(6) 0.022(5) 0.015(5) -0.003(5)
C56 0.030(5) 0.021(5) 0.030(6) 0.014(4) 0.014(5) 0.004(4)
C61 0.023(5) 0.034(6) 0.030(6) 0.023(5) 0.006(4) 0.002(4)
C62 0.042(7) 0.041(7) 0.026(6) 0.016(5) 0.007(5) 0.007(5)
C63 0.037(6) 0.041(7) 0.018(5) 0.007(5) -0.002(5) -0.001(5)
C64 0.032(6) 0.033(6) 0.049(8) 0.003(6) 0.001(6) 0.000(5)
C65 0.028(6) 0.040(7) 0.046(7) 0.013(6) 0.012(5) 0.006(5)
C66 0.025(5) 0.035(6) 0.037(6) 0.019(5) 0.013(5) 0.008(5)

loop_
_atom_type_symbol
_atom_type_description
_atom_type_scat_dispersion_real
_atom_type_scat_dispersion_imag
_atom_type_scat_source
C C 0.0033 0.0016 'International Tables Vol C Tables 4.2.6.8 and 6.1.1.4'
H H 0 0 'International Tables Vol C Tables 4.2.6.8 and 6.1.1.4'
O O 0.0106 0.006 'International Tables Vol C Tables 4.2.6.8 and 6.1.1.4'
P P 0.1023 0.0942 'International Tables Vol C Tables 4.2.6.8 and 6.1.1.4'
W W -0.849 6.8722 'International Tables Vol C Tables 4.2.6.8 and 6.1.1.4'

loop_
_geom_angle_atom_site_label_1
_geom_angle_atom_site_label_2
_geom_angle_atom_site_label_3
_geom_angle
C1 W1 C3 76.4(4)
C1 W1 C4 78.0(4)
C3 W1 C4 37.5(3)
C1 W1 C15 89.8(4)
C3 W1 C15 141.5(4)
C4 W1 C15 104.9(3)
C1 W1 C14 79.3(4)
C3 W1 C14 155.7(4)
C4 W1 C14 133.9(4)
C15 W1 C14 35.7(4)
C1 W1 C11 125.5(4)
C3 W1 C11 137.6(4)
C4 W1 C11 105.9(4)
C15 W1 C11 36.0(4)
C14 W1 C11 58.8(4)
C1 W1 C12 137.1(4)
C3 W1 C12 146.3(4)
C4 W1 C12 134.4(4)
C15 W1 C12 58.8(4)
C14 W1 C12 58.0(4)
C11 W1 C12 34.7(3)
C1 W1 C5 111.5(4)
C3 W1 C5 61.1(4)
C4 W1 C5 35.7(3)
C15 W1 C5 92.7(4)
C14 W1 C5 128.2(4)
C11 W1 C5 76.6(4)
C12 W1 C5 99.3(4)
C1 W1 C13 105.5(4)
C3 W1 C13 159.3(4)
C4 W1 C13 163.0(4)
C15 W1 C13 58.9(4)
C14 W1 C13 34.9(4)
C11 W1 C13 58.2(4)
C12 W1 C13 34.8(4)
C5 W1 C13 132.9(4)
C1 W1 P1 92.7(3)
C3 W1 P1 73.7(3)
C4 W1 P1 111.0(3)
C15 W1 P1 143.7(2)
C14 W1 P1 109.6(3)
C11 W1 P1 131.4(3)
C12 W1 P1 97.2(3)
C5 W1 P1 119.6(3)
C13 W1 P1 85.6(3)
C1 W1 W2 116.6(3)
C3 W1 W2 46.3(2)
C4 W1 W2 71.7(3)
C15 W1 W2 151.0(3)
C14 W1 W2 154.0(3)
C11 W1 W2 115.9(3)
C12 W1 W2 102.2(3)
C5 W1 W2 67.5(3)
C13 W1 W2 119.3(3)
P1 W1 W2 52.34(6)
C2 W2 C3 130.0(4)
C2 W2 C20 139.0(6)
C3 W2 C20 87.7(5)
C2 W2 C6 83.1(4)
C3 W2 C6 74.9(4)
C20 W2 C6 94.4(6)
C2 W2 C19 136.6(5)
C3 W2 C19 91.0(5)
C20 W2 C19 33.3(6)
C6 W2 C19 127.1(5)
C2 W2 C18 100.0(6)
C3 W2 C18 125.7(6)
C20 W2 C18 57.1(5)
C6 W2 C18 139.5(5)
C19 W2 C18 36.6(6)
C2 W2 C17 86.8(6)
C3 W2 C17 142.2(6)
C20 W2 C17 54.5(6)
C6 W2 C17 106.0(6)
C19 W2 C17 57.5(7)
C18 W2 C17 35.0(6)
C2 W2 C16 106.4(5)
C3 W2 C16 114.2(4)
C20 W2 C16 33.3(6)
C6 W2 C16 82.6(4)
C19 W2 C16 57.0(6)
C18 W2 C16 57.6(5)
C17 W2 C16 32.7(5)
C2 W2 P1 82.1(3)
C3 W2 P1 75.9(3)
C20 W2 P1 128.7(6)
C6 W2 P1 125.9(3)
C19 W2 P1 97.8(4)
C18 W2 P1 94.4(4)
C17 W2 P1 124.7(5)
C16 W2 P1 151.4(3)
C2 W2 W1 82.5(3)
C3 W2 W1 48.4(3)
C20 W2 W1 135.9(4)
C6 W2 W1 72.7(3)
C19 W2 W1 132.0(5)
C18 W2 W1 147.8(4)
C17 W2 W1 169.3(5)
C16 W2 W1 152.6(3)
P1 W2 W1 53.89(6)
C21 P1 C27 108.7(5)
C21 P1 W2 114.9(3)
C27 P1 W2 122.0(4)
C21 P1 W1 118.8(3)
C27 P1 W1 115.5(3)
W2 P1 W1 73.77(7)
C7 O4 C8 115.2(8)
C9 O6 C10 114.9(9)
O1 C1 W1 177.8(9)
O2 C2 W2 173.3(9)
C4 C3 W2 118.8(7)
C4 C3 W1 73.1(6)
W2 C3 W1 85.3(4)
C4 C3 H3 120.2
W2 C3 H3 120.2
W1 C3 H3 120.2
C5 C4 C3 108.8(9)
C5 C4 C7 122.7(9)
C3 C4 C7 128.4(9)
C5 C4 W1 75.5(6)
C3 C4 W1 69.4(6)
C7 C4 W1 122.4(7)
C4 C5 C6 116.6(10)
C4 C5 W1 68.8(6)
C6 C5 W1 108.9(7)
C4 C5 H5 117.6
C6 C5 H5 117.6
W1 C5 H5 117.6
C5 C6 C9 113.7(9)
C5 C6 W2 103.1(7)
C9 C6 W2 113.6(7)
C5 C6 H6 108.7
C9 C6 H6 108.7
W2 C6 H6 108.7
O3 C7 O4 123.4(9)
O3 C7 C4 125.4(9)
O4 C7 C4 111.2(7)
O4 C8 H8A 109.5
O4 C8 H8B 109.5
H8A C8 H8B 109.5
O4 C8 H8C 109.5
H8A C8 H8C 109.5
H8B C8 H8C 109.5
O5 C9 O6 120.5(10)
O5 C9 C6 128.1(10)
O6 C9 C6 111.4(10)
O6 C10 H10A 109.5
O6 C10 H10B 109.5
H10A C10 H10B 109.5
O6 C10 H10C 109.5
H10A C10 H10C 109.5
H10B C10 H10C 109.5
C12 C11 C15 107.2(10)
C12 C11 W1 72.6(6)
C15 C11 W1 70.3(6)
C12 C11 H11 126.4
C15 C11 H11 126.4
W1 C11 H11 122.4
C11 C12 C13 109.7(10)
C11 C12 W1 72.7(6)
C13 C12 W1 73.8(7)
C11 C12 H12 125.1
C13 C12 H12 125.1
W1 C12 H12 120.1
C12 C13 C14 106.8(10)
C12 C13 W1 71.5(6)
C14 C13 W1 70.4(7)
C12 C13 H13 126.6
C14 C13 H13 126.6
W1 C13 H13 123.2
C13 C14 C15 109.3(10)
C13 C14 W1 74.7(6)
C15 C14 W1 71.5(6)
C13 C14 H14 125.4
C15 C14 H14 125.4
W1 C14 H14 120.1
C14 C15 C11 106.9(9)
C14 C15 W1 72.8(6)
C11 C15 W1 73.7(6)
C14 C15 H15 126.5
C11 C15 H15 126.5
W1 C15 H15 118.9
C20 C16 C17 106.3(16)
C20 C16 W2 71.5(9)
C17 C16 W2 73.0(11)
C20 C16 H16 126.9
C17 C16 H16 126.9
W2 C16 H16 120.6
C16 C17 C18 111.8(19)
C16 C17 W2 74.3(11)
C18 C17 W2 72.3(11)
C16 C17 H17 124.1
C18 C17 H17 124.1
W2 C17 H17 120.8
C17 C18 C19 103.0(14)
C17 C18 W2 72.7(10)
C19 C18 W2 71.5(8)
C17 C18 H18 128.5
C19 C18 H18 128.5
W2 C18 H18 119.6
C20 C19 C18 105.2(18)
C20 C19 W2 72.7(10)
C18 C19 W2 71.9(9)
C20 C19 H19 127.4
C18 C19 H19 127.4
W2 C19 H19 120
C19 C20 C16 113.8(15)
C19 C20 W2 74.0(10)
C16 C20 W2 75.2(9)
C19 C20 H20 123.1
C16 C20 H20 123.1
W2 C20 H20 119.1
C22 C21 C26 108.2(8)
C22 C21 P1 114.3(7)
C26 C21 P1 116.5(7)
C22 C21 H21 105.6
C26 C21 H21 105.6
P1 C21 H21 105.6
C23 C22 C21 112.1(9)
C23 C22 H22A 109.2
C21 C22 H22A 109.2
C23 C22 H22B 109.2
C21 C22 H22B 109.2
H22A C22 H22B 107.9
C22 C23 C24 110.3(10)
C22 C23 H23A 109.6
C24 C23 H23A 109.6
C22 C23 H23B 109.6
C24 C23 H23B 109.6
H23A C23 H23B 108.1
C23 C24 C25 112.3(9)
C23 C24 H24A 109.1
C25 C24 H24A 109.1
C23 C24 H24B 109.1
C25 C24 H24B 109.1
H24A C24 H24B 107.9
C26 C25 C24 111.1(9)
C26 C25 H25A 109.4
C24 C25 H25A 109.4
C26 C25 H25B 109.4
C24 C25 H25B 109.4
H25A C25 H25B 108
C25 C26 C21 110.8(8)
C25 C26 H26A 109.5
C21 C26 H26A 109.5
C25 C26 H26B 109.5
C21 C26 H26B 109.5
H26A C26 H26B 108.1
C28 C27 C32 109.4(9)
C28 C27 P1 116.6(8)
C32 C27 P1 114.6(8)
C28 C27 H27 105
C32 C27 H27 105
P1 C27 H27 105
C29 C28 C27 110.0(10)
C29 C28 H28A 109.7
C27 C28 H28A 109.7
C29 C28 H28B 109.7
C27 C28 H28B 109.7
H28A C28 H28B 108.2
C30 C29 C28 112.1(11)
C30 C29 H29A 109.2
C28 C29 H29A 109.2
C30 C29 H29B 109.2
C28 C29 H29B 109.2
H29A C29 H29B 107.9
C29 C30 C31 111.2(11)
C29 C30 H30A 109.4
C31 C30 H30A 109.4
C29 C30 H30B 109.4
C31 C30 H30B 109.4
H30A C30 H30B 108
C30 C31 C32 110.4(12)
C30 C31 H31A 109.6
C32 C31 H31A 109.6
C30 C31 H31B 109.6
C32 C31 H31B 109.6
H31A C31 H31B 108.1
C31 C32 C27 111.1(10)
C31 C32 H32A 109.4
C27 C32 H32A 109.4
C31 C32 H32B 109.4
C27 C32 H32B 109.4
H32A C32 H32B 108
C1B W1B C3B 75.5(4)
C1B W1B C4B 77.3(4)
C3B W1B C4B 38.3(4)
C1B W1B C45 97.7(4)
C3B W1B C45 160.4(4)
C4B W1B C45 159.1(4)
C1B W1B C5B 110.7(4)
C3B W1B C5B 61.8(3)
C4B W1B C5B 35.5(3)
C45 W1B C5B 136.9(4)
C1B W1B C44 132.7(4)
C3B W1B C44 149.9(4)
C4B W1B C44 141.8(4)
C45 W1B C44 35.5(4)
C5B W1B C44 106.8(4)
C1B W1B C42 97.8(4)
C3B W1B C42 140.3(4)
C4B W1B C42 102.1(4)
C45 W1B C42 58.1(4)
C5B W1B C42 85.7(4)
C44 W1B C42 57.3(4)
C1B W1B C41 78.7(4)
C3B W1B C41 152.2(4)
C4B W1B C41 124.9(4)
C45 W1B C41 34.9(4)
C5B W1B C41 119.7(4)
C44 W1B C41 57.9(4)
C42 W1B C41 34.9(4)
C1B W1B C43 131.6(4)
C3B W1B C43 139.0(4)
C4B W1B C43 109.6(4)
C45 W1B C43 58.6(4)
C5B W1B C43 78.4(4)
C44 W1B C43 34.8(4)
C42 W1B C43 34.0(4)
C41 W1B C43 57.7(4)
C1B W1B P1B 93.8(3)
C3B W1B P1B 73.6(3)
C4B W1B P1B 111.7(3)
C45 W1B P1B 88.8(3)
C5B W1B P1B 119.6(2)
C44 W1B P1B 91.7(3)
C42 W1B P1B 145.9(3)
C41 W1B P1B 118.8(3)
C43 W1B P1B 123.7(3)
C1B W1B W2B 117.1(3)
C3B W1B W2B 47.0(2)
C4B W1B W2B 72.0(3)
C45 W1B W2B 127.0(3)
C5B W1B W2B 67.3(2)
C44 W1B W2B 103.2(3)
C42 W1B W2B 141.2(3)
C41 W1B W2B 160.6(3)
C43 W1B W2B 110.2(3)
P1B W1B W2B 52.53(6)
C2B W2B C3B 129.1(4)
C2B W2B C48 96.5(4)
C3B W2B C48 130.5(4)
C2B W2B C47 132.4(5)
C3B W2B C47 95.3(4)
C48 W2B C47 36.1(5)
C2B W2B C6B 83.1(4)
C3B W2B C6B 74.9(4)
C48 W2B C6B 137.1(4)
C47 W2B C6B 130.7(4)
C2B W2B C50 109.4(4)
C3B W2B C50 111.4(4)
C48 W2B C50 58.8(4)
C47 W2B C50 57.8(4)
C6B W2B C50 80.7(4)
C2B W2B C49 85.0(4)
C3B W2B C49 144.0(4)
C48 W2B C49 35.5(4)
C47 W2B C49 58.7(4)
C6B W2B C49 102.4(4)
C50 W2B C49 35.0(4)
C2B W2B C46 141.6(4)
C3B W2B C46 86.7(4)
C48 W2B C46 58.9(4)
C47 W2B C46 35.0(4)
C6B W2B C46 95.8(4)
C50 W2B C46 33.8(4)
C49 W2B C46 57.6(4)
C2B W2B P1B 82.5(3)
C3B W2B P1B 75.9(2)
C48 W2B P1B 95.0(3)
C47 W2B P1B 94.8(3)
C6B W2B P1B 127.2(3)
C50 W2B P1B 151.5(3)
C49 W2B P1B 126.4(3)
C46 W2B P1B 125.1(3)
C2B W2B W1B 81.0(3)
C3B W2B W1B 49.0(3)
C48 W2B W1B 149.1(3)
C47 W2B W1B 134.3(3)
C6B W2B W1B 73.5(3)
C50 W2B W1B 150.9(3)
C49 W2B W1B 165.8(3)
C46 W2B W1B 135.6(3)
P1B W2B W1B 54.15(6)
C51 P1B C61 106.6(5)
C51 P1B W2B 122.1(3)
C61 P1B W2B 117.3(4)
C51 P1B W1B 115.6(3)
C61 P1B W1B 119.6(3)
W2B P1B W1B 73.32(8)
C7B O4B C8B 115.9(8)
C9B O6B C10B 113.5(11)
O1B C1B W1B 176.1(9)
O2B C2B W2B 174.1(9)
C4B C3B W2B 116.3(7)
C4B C3B W1B 72.1(5)
W2B C3B W1B 84.1(3)
C4B C3B H3B 121.5
W2B C3B H3B 121.5
W1B C3B H3B 121.5
C5B C4B C3B 109.0(9)
C5B C4B C7B 124.5(9)
C3B C4B C7B 126.5(9)
C5B C4B W1B 74.7(6)
C3B C4B W1B 69.6(5)
C7B C4B W1B 120.7(7)
C4B C5B C6B 116.0(9)
C4B C5B W1B 69.8(5)
C6B C5B W1B 112.1(7)
C4B C5B H5B 116.8
C6B C5B H5B 116.8
W1B C5B H5B 116.8
C5B C6B C9B 115.7(10)
C5B C6B W2B 101.2(6)
C9B C6B W2B 114.7(8)
C5B C6B H6B 108.3
C9B C6B H6B 108.3
W2B C6B H6B 108.3
O3B C7B O4B 124.2(10)
O3B C7B C4B 123.9(10)
O4B C7B C4B 111.9(9)
O4B C8B H8B1 109.5
O4B C8B H8B2 109.5
H8B1 C8B H8B2 109.5
O4B C8B H8B3 109.5
H8B1 C8B H8B3 109.5
H8B2 C8B H8B3 109.5
O5B C9B O6B 122.1(11)
O5B C9B C6B 125.8(11)
O6B C9B C6B 112.0(10)
O6B C10B H10D 109.5
O6B C10B H10E 109.5
H10D C10B H10E 109.5
O6B C10B H10F 109.5
H10D C10B H10F 109.5
H10E C10B H10F 109.5
C45 C41 C42 107.9(11)
C45 C41 W1B 72.3(7)
C42 C41 W1B 72.2(8)
C45 C41 H41 126
C42 C41 H41 126
W1B C41 H41 121.2
C43 C42 C41 109.6(12)
C43 C42 W1B 73.8(7)
C41 C42 W1B 72.9(8)
C43 C42 H42 125.2
C41 C42 H42 125.2
W1B C42 H42 119.8
C42 C43 C44 107.4(11)
C42 C43 W1B 72.2(7)
C44 C43 W1B 71.9(6)
C42 C43 H43 126.3
C44 C43 H43 126.3
W1B C43 H43 121.4
C43 C44 C45 108.5(11)
C43 C44 W1B 73.3(6)
C45 C44 W1B 72.3(7)
C43 C44 H44 125.8
C45 C44 H44 125.8
W1B C44 H44 120.4
C41 C45 C44 106.5(10)
C41 C45 W1B 72.8(7)
C44 C45 W1B 72.3(7)
C41 C45 H45 126.7
C44 C45 H45 126.7
W1B C45 H45 120.1
C50 C46 C47 108.9(11)
C50 C46 W2B 73.2(7)
C47 C46 W2B 70.7(6)
C50 C46 H46 125.6
C47 C46 H46 125.6
W2B C46 H46 122.2
C46 C47 C48 108.0(11)
C46 C47 W2B 74.3(7)
C48 C47 W2B 71.8(7)
C46 C47 H47 126
C48 C47 H47 126
W2B C47 H47 119.7
C47 C48 C49 106.6(11)
C47 C48 W2B 72.1(7)
C49 C48 W2B 74.2(8)
C47 C48 H48 126.7
C49 C48 H48 126.7
W2B C48 H48 119
C50 C49 C48 107.4(11)
C50 C49 W2B 72.5(7)
C48 C49 W2B 70.3(8)
C50 C49 H49 126.3
C48 C49 H49 126.3
W2B C49 H49 122.6
C46 C50 C49 109.0(11)
C46 C50 W2B 73.0(7)
C49 C50 W2B 72.5(7)
C46 C50 H50 125.5
C49 C50 H50 125.5
W2B C50 H50 120.7
C52 C51 C56 111.0(8)
C52 C51 P1B 115.7(7)
C56 C51 P1B 113.5(7)
C52 C51 H51 105.2
C56 C51 H51 105.2
P1B C51 H51 105.2
C53 C52 C51 112.4(9)
C53 C52 H52A 109.1
C51 C52 H52A 109.1
C53 C52 H52B 109.1
C51 C52 H52B 109.1
H52A C52 H52B 107.9
C52 C53 C54 108.7(9)
C52 C53 H53A 109.9
C54 C53 H53A 109.9
C52 C53 H53B 109.9
C54 C53 H53B 109.9
H53A C53 H53B 108.3
C55 C54 C53 110.8(9)
C55 C54 H54A 109.5
C53 C54 H54A 109.5
C55 C54 H54B 109.5
C53 C54 H54B 109.5
H54A C54 H54B 108.1
C56 C55 C54 111.8(9)
C56 C55 H55A 109.3
C54 C55 H55A 109.3
C56 C55 H55B 109.3
C54 C55 H55B 109.3
H55A C55 H55B 107.9
C55 C56 C51 112.0(9)
C55 C56 H56A 109.2
C51 C56 H56A 109.2
C55 C56 H56B 109.2
C51 C56 H56B 109.2
H56A C56 H56B 107.9
C62 C61 C66 110.4(9)
C62 C61 P1B 114.4(8)
C66 C61 P1B 116.7(8)
C62 C61 H61 104.6
C66 C61 H61 104.6
P1B C61 H61 104.6
C61 C62 C63 112.2(10)
C61 C62 H62A 109.2
C63 C62 H62A 109.2
C61 C62 H62B 109.2
C63 C62 H62B 109.2
H62A C62 H62B 107.9
C64 C63 C62 110.8(9)
C64 C63 H63A 109.5
C62 C63 H63A 109.5
C64 C63 H63B 109.5
C62 C63 H63B 109.5
H63A C63 H63B 108.1
C65 C64 C63 111.3(10)
C65 C64 H64A 109.4
C63 C64 H64A 109.4
C65 C64 H64B 109.4
C63 C64 H64B 109.4
H64A C64 H64B 108
C64 C65 C66 112.0(10)
C64 C65 H65A 109.2
C66 C65 H65A 109.2
C64 C65 H65B 109.2
C66 C65 H65B 109.2
H65A C65 H65B 107.9
C65 C66 C61 111.7(9)
C65 C66 H66A 109.3
C61 C66 H66A 109.3
C65 C66 H66B 109.3
C61 C66 H66B 109.3
H66A C66 H66B 107.9

loop_
_geom_bond_atom_site_label_1
_geom_bond_atom_site_label_2
_geom_bond_distance
W1 C1 1.956(11)
W1 C3 2.207(10)
W1 C4 2.256(10)
W1 C15 2.296(10)
W1 C14 2.312(11)
W1 C11 2.340(10)
W1 C12 2.338(11)
W1 C5 2.344(10)
W1 C13 2.368(12)
W1 P1 2.477(3)
W1 W2 2.9440(9)
W2 C2 1.964(10)
W2 C3 2.136(9)
W2 C20 2.281(15)
W2 C6 2.282(10)
W2 C19 2.297(16)
W2 C18 2.303(12)
W2 C17 2.31(2)
W2 C16 2.325(14)
W2 P1 2.427(3)
P1 C21 1.858(9)
P1 C27 1.857(11)
O1 C1 1.163(13)
O2 C2 1.164(12)
O3 C7 1.219(11)
O4 C7 1.353(11)
O4 C8 1.451(13)
O5 C9 1.218(13)
O6 C9 1.370(13)
O6 C10 1.452(15)
C3 C4 1.436(13)
C3 H3 0.98
C4 C5 1.412(13)
C4 C7 1.468(14)
C5 C6 1.467(14)
C5 H5 0.98
C6 C9 1.474(15)
C6 H6 0.98
C8 H8A 0.96
C8 H8B 0.96
C8 H8C 0.96
C10 H10A 0.96
C10 H10B 0.96
C10 H10C 0.96
C11 C12 1.395(14)
C11 C15 1.432(15)
C11 H11 0.93
C12 C13 1.406(16)
C12 H12 0.93
C13 C14 1.403(16)
C13 H13 0.93
C14 C15 1.411(16)
C14 H14 0.93
C15 H15 0.93
C16 C20 1.32(2)
C16 C17 1.30(2)
C16 H16 0.93
C17 C18 1.39(3)
C17 H17 0.93
C18 C19 1.44(2)
C18 H18 0.93
C19 C20 1.31(2)
C19 H19 0.93
C20 H20 0.93
C21 C22 1.539(14)
C21 C26 1.556(14)
C21 H21 0.98
C22 C23 1.526(15)
C22 H22A 0.97
C22 H22B 0.97
C23 C24 1.526(17)
C23 H23A 0.97
C23 H23B 0.97
C24 C25 1.537(16)
C24 H24A 0.97
C24 H24B 0.97
C25 C26 1.527(13)
C25 H25A 0.97
C25 H25B 0.97
C26 H26A 0.97
C26 H26B 0.97
C27 C28 1.528(16)
C27 C32 1.536(15)
C27 H27 0.98
C28 C29 1.503(17)
C28 H28A 0.97
C28 H28B 0.97
C29 C30 1.50(2)
C29 H29A 0.97
C29 H29B 0.97
C30 C31 1.51(2)
C30 H30A 0.97
C30 H30B 0.97
C31 C32 1.544(17)
C31 H31A 0.97
C31 H31B 0.97
C32 H32A 0.97
C32 H32B 0.97
W1B C1B 1.950(10)
W1B C3B 2.225(10)
W1B C4B 2.258(10)
W1B C45 2.328(12)
W1B C5B 2.321(10)
W1B C44 2.328(11)
W1B C42 2.326(14)
W1B C41 2.334(13)
W1B C43 2.346(11)
W1B P1B 2.481(3)
W1B W2B 2.9323(8)
W2B C2B 1.982(11)
W2B C3B 2.155(9)
W2B C48 2.285(13)
W2B C47 2.288(11)
W2B C6B 2.300(11)
W2B C50 2.336(12)
W2B C49 2.335(13)
W2B C46 2.334(11)
W2B P1B 2.429(3)
P1B C51 1.863(11)
P1B C61 1.867(10)
O1B C1B 1.179(12)
O2B C2B 1.129(13)
O3B C7B 1.213(13)
O4B C7B 1.325(13)
O4B C8B 1.459(12)
O5B C9B 1.212(14)
O6B C9B 1.375(14)
O6B C10B 1.463(18)
C3B C4B 1.470(14)
C3B H3B 0.98
C4B C5B 1.398(13)
C4B C7B 1.477(14)
C5B C6B 1.459(14)
C5B H5B 0.98
C6B C9B 1.471(15)
C6B H6B 0.98
C8B H8B1 0.96
C8B H8B2 0.96
C8B H8B3 0.96
C10B H10D 0.96
C10B H10E 0.96
C10B H10F 0.96
C41 C45 1.396(17)
C41 C42 1.398(17)
C41 H41 0.93
C42 C43 1.367(17)
C42 H42 0.93
C43 C44 1.399(16)
C43 H43 0.93
C44 C45 1.418(15)
C44 H44 0.93
C45 H45 0.93
C46 C50 1.358(17)
C46 C47 1.389(17)
C46 H46 0.93
C47 C48 1.418(18)
C47 H47 0.93
C48 C49 1.408(17)
C48 H48 0.93
C49 C50 1.406(18)
C49 H49 0.93
C50 H50 0.93
C51 C52 1.522(14)
C51 C56 1.532(14)
C51 H51 0.98
C52 C53 1.517(15)
C52 H52A 0.97
C52 H52B 0.97
C53 C54 1.532(15)
C53 H53A 0.97
C53 H53B 0.97
C54 C55 1.520(14)
C54 H54A 0.97
C54 H54B 0.97
C55 C56 1.521(14)
C55 H55A 0.97
C55 H55B 0.97
C56 H56A 0.97
C56 H56B 0.97
C61 C62 1.530(15)
C61 C66 1.545(14)
C61 H61 0.98
C62 C63 1.526(15)
C62 H62A 0.97
C62 H62B 0.97
C63 C64 1.526(16)
C63 H63A 0.97
C63 H63B 0.97
C64 C65 1.477(18)
C64 H64A 0.97
C64 H64B 0.97
C65 C66 1.534(15)
C65 H65A 0.97
C65 H65B 0.97
C66 H66A 0.97
C66 H66B 0.97

loop_
_platon_squeeze_void_nr
_platon_squeeze_void_average_x
_platon_squeeze_void_average_y
_platon_squeeze_void_average_z
_platon_squeeze_void_volume
_platon_squeeze_void_count_electrons
_platon_squeeze_void_content
1 0.000 0.000 0.500 100 45 ' '
2 0.358 0.333 0.927 8 2 ' '
3 0.505 0.507 1.003 45 10 ' '
4 0.657 0.680 0.079 7 2 ' '
